data_1549380
loop_
_publ_author_name
'Zheng, Ting'
'Liao, Heng'
'Gao, Jie'
'Zhong, Liu'
'Gao, Haiyang'
'Wu, Qing'

_publ_section_title
;
 Synthesis and characterization of \a-diamine palladium complexes and
 insight into hybridization effects of nitrogen donor atoms on norbornene
 (co)polymerizations
;
_journal_issue 22
_journal_name_full 'Polymer Chemistry'
_journal_page_first 3088
_journal_paper_doi 10.1039/C8PY00395E
_journal_volume 9
_journal_year 2018
_chemical_formula_moiety 'C28 H28 Cl2 N2 Pd, H2 O'
_chemical_formula_sum 'C28 H30 Cl2 N2 O Pd'
_chemical_formula_weight 587.84
_space_group_crystal_system monoclinic
_space_group_IT_number 14
_space_group_name_Hall '-P 2yn'
_space_group_name_H-M_alt 'P 1 21/n 1'
_symmetry_space_group_name_Hall '-P 2yn'
_symmetry_space_group_name_H-M 'P 1 21/n 1'
_atom_sites_solution_hydrogens mixed
_audit_creation_date 2017-03-09
_audit_creation_method
;
Olex2 1.2-beta
(compiled 2017.03.02 svn.r3394 for OlexSys, GUI svn.r5324)
;
_audit_update_record
;
2018-03-09 deposited with the CCDC.
2018-05-04 downloaded from the CCDC.
;
_cell_angle_alpha 90
_cell_angle_beta 102.678(3)
_cell_angle_gamma 90
_cell_formula_units_Z 8
_cell_length_a 14.0031(4)
_cell_length_b 17.0473(4)
_cell_length_c 21.8047(7)
_cell_measurement_reflns_used 10218
_cell_measurement_temperature 150.00(10)
_cell_measurement_theta_max 32.0660
_cell_measurement_theta_min 3.6970
_cell_volume 5078.2(3)
_computing_cell_refinement 'CrysAlisPro 1.171.38.43 (Rigaku OD, 2015)'
_computing_data_collection 'CrysAlisPro 1.171.38.43 (Rigaku OD, 2015)'
_computing_data_reduction 'CrysAlisPro 1.171.38.43 (Rigaku OD, 2015)'
_computing_molecular_graphics 'Olex2 (Dolomanov et al., 2009)'
_computing_publication_material 'Olex2 (Dolomanov et al., 2009)'
_computing_structure_refinement 'ShelXL (Sheldrick, 2015)'
_computing_structure_solution 'ShelXT (Sheldrick, 2015)'
_diffrn_ambient_environment N~2~
_diffrn_ambient_temperature 150.00(10)
_diffrn_detector 'CCD plate'
_diffrn_detector_area_resol_mean 5.2913
_diffrn_detector_type AtlasS2
_diffrn_measured_fraction_theta_full 0.997
_diffrn_measured_fraction_theta_max 0.998
_diffrn_measurement_details
;
List of Runs (angles in degrees, time in seconds):

  # Type    Start    End  Width  t~exp~   \w     \q     \k     \f   Frames
#--------------------------------------------------------------------------
  1  \w    -17.00  60.00   1.00    3.00    --  -18.80   0.00 -60.00   77
  2  \w    -40.00  53.00   1.00    3.00    --  -18.80  57.00  30.00   93
  3  \w    -79.00 -42.00   1.00    3.00    --  -18.80   0.00 -60.00   37
  4  \w    -98.00 -65.00   1.00    3.00    --  -18.80 178.00-180.00   33
  5  \w    -92.00 -65.00   1.00    3.00    --  -18.80 178.00  90.00   27
;
_diffrn_measurement_device 'four-circle diffractometer'
_diffrn_measurement_device_type 'SuperNova, Dual, Cu at zero, AtlasS2'
_diffrn_measurement_method '\w scans'
_diffrn_orient_matrix_type 'CrysAlisPro convention (1999,Acta A55,543-557)'
_diffrn_orient_matrix_UB_11 0.0212480000
_diffrn_orient_matrix_UB_12 0.0037017000
_diffrn_orient_matrix_UB_13 -0.0265473000
_diffrn_orient_matrix_UB_21 -0.0265018000
_diffrn_orient_matrix_UB_22 0.0352558000
_diffrn_orient_matrix_UB_23 -0.0085252000
_diffrn_orient_matrix_UB_31 0.0392645000
_diffrn_orient_matrix_UB_32 0.0217755000
_diffrn_orient_matrix_UB_33 0.0182909000
_diffrn_radiation_monochromator mirror
_diffrn_radiation_probe x-ray
_diffrn_radiation_type MoK\a
_diffrn_radiation_wavelength 0.71073
_diffrn_reflns_av_R_equivalents 0.0335
_diffrn_reflns_av_unetI/netI 0.0432
_diffrn_reflns_Laue_measured_fraction_full 0.997
_diffrn_reflns_Laue_measured_fraction_max 0.998
_diffrn_reflns_limit_h_max 17
_diffrn_reflns_limit_h_min -16
_diffrn_reflns_limit_k_max 21
_diffrn_reflns_limit_k_min -21
_diffrn_reflns_limit_l_max 27
_diffrn_reflns_limit_l_min -27
_diffrn_reflns_number 28792
_diffrn_reflns_point_group_measured_fraction_full 0.997
_diffrn_reflns_point_group_measured_fraction_max 0.998
_diffrn_reflns_theta_full 25.242
_diffrn_reflns_theta_max 26.373
_diffrn_reflns_theta_min 3.389
_diffrn_source 'micro-focus sealed X-ray tube'
_diffrn_source_type 'SuperNova (Mo) X-ray Source'
_exptl_absorpt_coefficient_mu 0.965
_exptl_absorpt_correction_T_max 1.00000
_exptl_absorpt_correction_T_min 0.91013
_exptl_absorpt_correction_type multi-scan
_exptl_absorpt_process_details
;
CrysAlisPro 1.171.38.43 (Rigaku Oxford Diffraction, 2015)
Empirical absorption correction using spherical harmonics,
 implemented in SCALE3 ABSPACK scaling algorithm.
;
_exptl_crystal_colour yellow
_exptl_crystal_colour_primary yellow
_exptl_crystal_density_diffrn 1.538
_exptl_crystal_description prism
_exptl_crystal_F_000 2400
_exptl_crystal_size_max 0.4
_exptl_crystal_size_mid 0.3
_exptl_crystal_size_min 0.08
_refine_diff_density_max 0.468
_refine_diff_density_min -0.477
_refine_diff_density_rms 0.080
_refine_ls_extinction_method none
_refine_ls_goodness_of_fit_ref 1.044
_refine_ls_hydrogen_treatment constr
_refine_ls_matrix_type full
_refine_ls_number_parameters 621
_refine_ls_number_reflns 10370
_refine_ls_number_restraints 0
_refine_ls_restrained_S_all 1.044
_refine_ls_R_factor_all 0.0432
_refine_ls_R_factor_gt 0.0326
_refine_ls_shift/su_max 0.002
_refine_ls_shift/su_mean 0.000
_refine_ls_structure_factor_coef Fsqd
_refine_ls_weighting_details 'w=1/[\s^2^(Fo^2^)+(0.0283P)^2^+2.0128P] where P=(Fo^2^+2Fc^2^)/3'
_refine_ls_weighting_scheme calc
_refine_ls_wR_factor_gt 0.0705
_refine_ls_wR_factor_ref 0.0769
_reflns_Friedel_coverage 0.000
_reflns_number_gt 8624
_reflns_number_total 10370
_reflns_threshold_expression 'I > 2\s(I)'
_cod_data_source_file c8py00395e2.cif
_cod_data_source_block 1_CCDC2
_cod_depositor_comments 'Adding full bibliography for 1549377--1549380.cif.'
_cod_database_code 1549380
_shelx_shelxl_version_number 2014/7
_chemical_oxdiff_formula 'C H O N Pd Cl'
_chemical_oxdiff_usercomment anp-dmp
_shelx_space_group_comment
;
The symmetry employed for this shelxl refinement is uniquely defined
by the following loop, which should always be used as a source of
symmetry information in preference to the above space-group names.
They are only intended as comments.
;
_reflns_odcompleteness_completeness 99.80
_reflns_odcompleteness_iscentric 1
_reflns_odcompleteness_theta 30.44
_olex2_refinement_description
;
1. Fixed Uiso
 At 1.2 times of:
  All C(H) groups, All N(H) groups
 At 1.5 times of:
  All C(H,H,H) groups, All O(H,H) groups
2.a Riding coordinates:
 O2(H2B,H2C), O1(H1B,H1C)
2.b Ternary CH refined with riding coordinates:
 N2(H2), N3(H3), N4(H4A), N1(H1), C29(H29), C2(H2A), C1(H1A), C30(H30)
2.c Aromatic/amide H refined with riding coordinates:
 C34(H34), C9(H9), C7(H7), C32(H32), C37(H37), C33(H33), C8(H8), C35(H35),
 C36(H36), C6(H6), C4(H4), C43(H43), C51(H51), C25(H25), C23(H23), C15(H15),
 C45(H45), C5(H5), C44(H44), C53(H53), C17(H17), C24(H24), C16(H16), C52(H52)
2.d Idealised Me refined as rotating group:
 C27(H27A,H27B,H27C), C55(H55A,H55B,H55C), C19(H19A,H19B,H19C), C47(H47A,H47B,
 H47C), C48(H48A,H48B,H48C), C28(H28A,H28B,H28C), C56(H56A,H56B,H56C), C20(H20A,
 H20B,H20C)
;
_olex2_submission_special_instructions 'No special instructions were received'
_oxdiff_exptl_absorpt_empirical_details
;
Empirical correction (ABSPACK) includes:
- Absorption correction using spherical harmonics
- Frame scaling
;
_oxdiff_exptl_absorpt_empirical_full_max 1.195
_oxdiff_exptl_absorpt_empirical_full_min 0.841

loop_
_space_group_symop_operation_xyz
'x, y, z'
'-x+1/2, y+1/2, -z+1/2'
'-x, -y, -z'
'x-1/2, -y-1/2, z-1/2'

loop_
_atom_site_label
_atom_site_type_symbol
_atom_site_fract_x
_atom_site_fract_y
_atom_site_fract_z
_atom_site_U_iso_or_equiv
_atom_site_adp_type
_atom_site_occupancy
_atom_site_site_symmetry_order
_atom_site_calc_flag
_atom_site_refinement_flags_posn
Pd1 Pd 0.38678(2) 0.60602(2) 0.76285(2) 0.01709(6) Uani 1 1 d .
Pd2 Pd 0.11884(2) 0.62932(2) 0.24600(2) 0.01760(6) Uani 1 1 d .
Cl2 Cl 0.44356(5) 0.58328(4) 0.67342(3) 0.02541(15) Uani 1 1 d .
Cl1 Cl 0.53269(5) 0.56772(4) 0.82705(3) 0.02640(15) Uani 1 1 d .
Cl4 Cl -0.02833(5) 0.59220(4) 0.18327(3) 0.02715(15) Uani 1 1 d .
Cl3 Cl 0.06432(5) 0.60593(4) 0.33642(3) 0.02617(15) Uani 1 1 d .
N2 N 0.25790(14) 0.65341(12) 0.71068(9) 0.0162(4) Uani 1 1 d .
H2 H 0.2762 0.7090 0.7040 0.019 Uiso 1 1 calc R
N3 N 0.25045(14) 0.67465(12) 0.29679(9) 0.0170(4) Uani 1 1 d .
H3 H 0.2338 0.7298 0.3059 0.020 Uiso 1 1 calc R
N4 N 0.17332(14) 0.66891(12) 0.17088(9) 0.0184(5) Uani 1 1 d .
H4A H 0.1568 0.7260 0.1698 0.022 Uiso 1 1 calc R
N1 N 0.33132(15) 0.64580(12) 0.83761(9) 0.0185(5) Uani 1 1 d .
H1 H 0.3527 0.7019 0.8412 0.022 Uiso 1 1 calc R
O2 O 0.15585(17) 0.82028(12) 0.24727(10) 0.0460(6) Uani 1 1 d .
H2B H 0.1184 0.8407 0.2161 0.069 Uiso 1 1 d R
H2C H 0.1373 0.8519 0.2720 0.069 Uiso 1 1 d R
O1 O 0.35735(17) 0.79620(12) 0.76841(10) 0.0488(6) Uani 1 1 d .
H1B H 0.3832 0.8262 0.7995 0.073 Uiso 1 1 d R
H1C H 0.3430 0.8241 0.7338 0.073 Uiso 1 1 d R
C31 C 0.37206(18) 0.76528(15) 0.26077(11) 0.0183(5) Uani 1 1 d .
C29 C 0.32611(18) 0.68402(14) 0.25714(11) 0.0169(5) Uani 1 1 d .
H29 H 0.3794 0.6449 0.2718 0.020 Uiso 1 1 calc R
C10 C 0.13098(18) 0.74174(15) 0.74102(11) 0.0181(5) Uani 1 1 d .
C2 C 0.18013(18) 0.66181(14) 0.74848(11) 0.0175(5) Uani 1 1 d .
H2A H 0.1290 0.6208 0.7343 0.021 Uiso 1 1 calc R
C1 C 0.22077(18) 0.65257(15) 0.82093(11) 0.0189(5) Uani 1 1 d .
H1A H 0.1913 0.6049 0.8362 0.023 Uiso 1 1 calc R
C30 C 0.28351(18) 0.67004(15) 0.18577(11) 0.0190(5) Uani 1 1 d .
H30 H 0.3090 0.6196 0.1723 0.023 Uiso 1 1 calc R
C41 C 0.29358(18) 0.64240(15) 0.35882(11) 0.0187(5) Uani 1 1 d .
C21 C 0.21586(18) 0.62573(15) 0.64691(11) 0.0203(6) Uani 1 1 d .
C11 C 0.13829(18) 0.77423(15) 0.80083(11) 0.0186(5) Uani 1 1 d .
C42 C 0.32613(19) 0.56458(15) 0.36379(12) 0.0231(6) Uani 1 1 d .
C39 C 0.36534(17) 0.79241(15) 0.19924(11) 0.0180(5) Uani 1 1 d .
C38 C 0.32076(18) 0.73830(15) 0.15305(11) 0.0215(6) Uani 1 1 d .
C22 C 0.17956(19) 0.54924(16) 0.63799(12) 0.0246(6) Uani 1 1 d .
C3 C 0.18619(19) 0.72505(15) 0.84974(12) 0.0217(6) Uani 1 1 d .
C14 C 0.34074(19) 0.54124(16) 0.91795(12) 0.0255(6) Uani 1 1 d .
C34 C 0.44876(19) 0.91188(15) 0.23662(13) 0.0241(6) Uani 1 1 d .
H34 H 0.4731 0.9624 0.2299 0.029 Uiso 1 1 calc R
C9 C 0.08117(18) 0.78142(15) 0.68936(12) 0.0226(6) Uani 1 1 d .
H9 H 0.0721 0.7592 0.6485 0.027 Uiso 1 1 calc R
C46 C 0.30034(19) 0.69029(16) 0.41170(12) 0.0245(6) Uani 1 1 d .
C7 C 0.05202(19) 0.88967(15) 0.75663(13) 0.0238(6) Uani 1 1 d .
H7 H 0.0265 0.9406 0.7605 0.029 Uiso 1 1 calc R
C40 C 0.40377(18) 0.86485(15) 0.18488(12) 0.0211(6) Uani 1 1 d .
C49 C 0.13259(19) 0.64458(16) 0.10607(12) 0.0226(6) Uani 1 1 d .
C32 C 0.42070(19) 0.80978(15) 0.31008(12) 0.0229(6) Uani 1 1 d .
H32 H 0.4298 0.7913 0.3521 0.028 Uiso 1 1 calc R
C26 C 0.21196(19) 0.67740(17) 0.59649(12) 0.0268(6) Uani 1 1 d .
C27 C 0.1920(2) 0.48912(15) 0.68945(13) 0.0287(6) Uani 1 1 d .
H27A H 0.2581 0.4931 0.7159 0.043 Uiso 1 1 calc GR
H27B H 0.1824 0.4366 0.6709 0.043 Uiso 1 1 calc GR
H27C H 0.1438 0.4985 0.7151 0.043 Uiso 1 1 calc GR
C50 C 0.1474(2) 0.56845(16) 0.08668(12) 0.0268(6) Uani 1 1 d .
C55 C 0.1967(2) 0.50469(16) 0.12991(13) 0.0314(7) Uani 1 1 d .
H55A H 0.2674 0.5063 0.1324 0.047 Uiso 1 1 calc GR
H55B H 0.1709 0.4536 0.1136 0.047 Uiso 1 1 calc GR
H55C H 0.1840 0.5126 0.1719 0.047 Uiso 1 1 calc GR
C19 C 0.2919(2) 0.48179(16) 0.87075(13) 0.0321(7) Uani 1 1 d .
H19A H 0.2209 0.4842 0.8668 0.048 Uiso 1 1 calc GR
H19B H 0.3156 0.4292 0.8847 0.048 Uiso 1 1 calc GR
H19C H 0.3073 0.4930 0.8299 0.048 Uiso 1 1 calc GR
C37 C 0.3168(2) 0.75474(18) 0.09100(12) 0.0311(7) Uani 1 1 d .
H37 H 0.2894 0.7182 0.0591 0.037 Uiso 1 1 calc R
C12 C 0.09898(18) 0.84777(15) 0.81093(12) 0.0220(6) Uani 1 1 d .
C47 C 0.3100(2) 0.50897(15) 0.30907(12) 0.0280(6) Uani 1 1 d .
H47A H 0.2418 0.5124 0.2858 0.042 Uiso 1 1 calc GR
H47B H 0.3241 0.4553 0.3245 0.042 Uiso 1 1 calc GR
H47C H 0.3535 0.5230 0.2812 0.042 Uiso 1 1 calc GR
C33 C 0.45710(19) 0.88392(15) 0.29705(12) 0.0245(6) Uani 1 1 d .
H33 H 0.4886 0.9158 0.3313 0.029 Uiso 1 1 calc R
C8 C 0.04338(19) 0.85659(15) 0.69833(13) 0.0243(6) Uani 1 1 d .
H8 H 0.0107 0.8853 0.6625 0.029 Uiso 1 1 calc R
C48 C 0.2553(2) 0.77057(17) 0.40794(13) 0.0319(7) Uani 1 1 d .
H48A H 0.2789 0.8019 0.3766 0.048 Uiso 1 1 calc GR
H48B H 0.2737 0.7962 0.4491 0.048 Uiso 1 1 calc GR
H48C H 0.1839 0.7660 0.3957 0.048 Uiso 1 1 calc GR
C13 C 0.36529(19) 0.61691(16) 0.90203(12) 0.0225(6) Uani 1 1 d .
C35 C 0.3960(2) 0.88154(17) 0.12019(13) 0.0308(7) Uani 1 1 d .
H35 H 0.4195 0.9301 0.1079 0.037 Uiso 1 1 calc R
C54 C 0.0801(2) 0.70069(18) 0.06536(13) 0.0296(7) Uani 1 1 d .
C36 C 0.3548(2) 0.82777(19) 0.07542(13) 0.0367(7) Uani 1 1 d .
H36 H 0.3513 0.8397 0.0324 0.044 Uiso 1 1 calc R
C6 C 0.1091(2) 0.87075(17) 0.87465(13) 0.0326(7) Uani 1 1 d .
H6 H 0.0848 0.9202 0.8843 0.039 Uiso 1 1 calc R
C28 C 0.2611(2) 0.75627(17) 0.60501(14) 0.0340(7) Uani 1 1 d .
H28A H 0.2362 0.7865 0.6364 0.051 Uiso 1 1 calc GR
H28B H 0.2473 0.7845 0.5649 0.051 Uiso 1 1 calc GR
H28C H 0.3320 0.7492 0.6193 0.051 Uiso 1 1 calc GR
C4 C 0.1923(2) 0.74791(18) 0.91061(13) 0.0344(7) Uani 1 1 d .
H4 H 0.2219 0.7148 0.9445 0.041 Uiso 1 1 calc R
C18 C 0.4214(2) 0.66768(18) 0.94624(13) 0.0305(7) Uani 1 1 d .
C43 C 0.3709(2) 0.53702(18) 0.42359(13) 0.0324(7) Uani 1 1 d .
H43 H 0.3944 0.4846 0.4283 0.039 Uiso 1 1 calc R
C51 C 0.1101(2) 0.55079(19) 0.02345(14) 0.0390(8) Uani 1 1 d .
H51 H 0.1201 0.4998 0.0084 0.047 Uiso 1 1 calc R
C56 C 0.0634(2) 0.78246(18) 0.08687(14) 0.0413(8) Uani 1 1 d .
H56A H 0.0231 0.7802 0.1183 0.062 Uiso 1 1 calc GR
H56B H 0.0298 0.8137 0.0508 0.062 Uiso 1 1 calc GR
H56C H 0.1266 0.8068 0.1055 0.062 Uiso 1 1 calc GR
C25 C 0.1637(2) 0.6526(2) 0.53687(13) 0.0359(8) Uani 1 1 d .
H25 H 0.1582 0.6873 0.5022 0.043 Uiso 1 1 calc R
C23 C 0.1329(2) 0.52741(19) 0.57690(13) 0.0352(7) Uani 1 1 d .
H23 H 0.1069 0.4760 0.5694 0.042 Uiso 1 1 calc R
C15 C 0.3685(2) 0.51958(19) 0.98121(13) 0.0372(7) Uani 1 1 d .
H15 H 0.3508 0.4691 0.9935 0.045 Uiso 1 1 calc R
C45 C 0.3466(2) 0.65964(19) 0.46979(13) 0.0330(7) Uani 1 1 d .
H45 H 0.3539 0.6917 0.5062 0.040 Uiso 1 1 calc R
C20 C 0.4522(2) 0.74722(19) 0.92804(15) 0.0455(9) Uani 1 1 d .
H20A H 0.4942 0.7412 0.8978 0.068 Uiso 1 1 calc GR
H20B H 0.4885 0.7744 0.9656 0.068 Uiso 1 1 calc GR
H20C H 0.3941 0.7778 0.9089 0.068 Uiso 1 1 calc GR
C5 C 0.1538(2) 0.82192(19) 0.92217(13) 0.0400(8) Uani 1 1 d .
H5 H 0.1591 0.8383 0.9644 0.048 Uiso 1 1 calc R
C44 C 0.3817(2) 0.5847(2) 0.47582(13) 0.0375(8) Uani 1 1 d .
H44 H 0.4136 0.5653 0.5160 0.045 Uiso 1 1 calc R
C53 C 0.0433(2) 0.6795(2) 0.00329(14) 0.0436(8) Uani 1 1 d .
H53 H 0.0067 0.7164 -0.0251 0.052 Uiso 1 1 calc R
C17 C 0.4483(2) 0.6417(2) 1.00844(14) 0.0424(8) Uani 1 1 d .
H17 H 0.4866 0.6749 1.0394 0.051 Uiso 1 1 calc R
C24 C 0.1240(2) 0.5790(2) 0.52728(14) 0.0433(9) Uani 1 1 d .
H24 H 0.0903 0.5636 0.4864 0.052 Uiso 1 1 calc R
C16 C 0.4202(2) 0.5689(2) 1.02585(13) 0.0448(9) Uani 1 1 d .
H16 H 0.4368 0.5531 1.0687 0.054 Uiso 1 1 calc R
C52 C 0.0592(3) 0.6051(2) -0.01773(14) 0.0481(9) Uani 1 1 d .
H52 H 0.0349 0.5916 -0.0606 0.058 Uiso 1 1 calc R

loop_
_atom_site_aniso_label
_atom_site_aniso_U_11
_atom_site_aniso_U_22
_atom_site_aniso_U_33
_atom_site_aniso_U_23
_atom_site_aniso_U_13
_atom_site_aniso_U_12
Pd1 0.01322(11) 0.01668(11) 0.02175(10) -0.00037(8) 0.00464(8) -0.00043(8)
Pd2 0.01312(11) 0.01792(11) 0.02221(11) 0.00168(8) 0.00487(8) 0.00108(8)
Cl2 0.0233(4) 0.0280(3) 0.0278(3) 0.0015(3) 0.0120(3) 0.0034(3)
Cl1 0.0157(3) 0.0306(4) 0.0313(3) 0.0007(3) 0.0017(3) 0.0024(3)
Cl4 0.0154(3) 0.0315(4) 0.0328(4) 0.0035(3) 0.0014(3) -0.0016(3)
Cl3 0.0238(4) 0.0300(4) 0.0277(3) 0.0005(3) 0.0122(3) -0.0025(3)
N2 0.0153(11) 0.0172(10) 0.0171(10) 0.0018(9) 0.0056(8) 0.0005(9)
N3 0.0171(11) 0.0168(10) 0.0187(10) 0.0000(9) 0.0073(8) -0.0004(9)
N4 0.0120(11) 0.0210(11) 0.0213(10) 0.0022(9) 0.0016(8) -0.0008(9)
N1 0.0141(11) 0.0177(10) 0.0224(11) -0.0041(9) 0.0012(9) -0.0011(9)
O2 0.0631(16) 0.0302(12) 0.0455(13) 0.0073(10) 0.0140(11) 0.0192(12)
O1 0.0734(18) 0.0250(11) 0.0493(14) -0.0048(10) 0.0162(12) -0.0111(12)
C31 0.0149(13) 0.0203(13) 0.0209(13) 0.0003(11) 0.0065(10) 0.0014(11)
C29 0.0138(13) 0.0200(13) 0.0176(12) -0.0013(10) 0.0052(10) -0.0020(11)
C10 0.0154(13) 0.0192(13) 0.0221(13) 0.0020(11) 0.0089(10) 0.0009(11)
C2 0.0137(13) 0.0180(12) 0.0214(12) -0.0003(11) 0.0052(10) 0.0000(11)
C1 0.0150(13) 0.0206(13) 0.0214(12) 0.0037(11) 0.0043(10) 0.0016(11)
C30 0.0158(13) 0.0214(13) 0.0205(12) -0.0022(11) 0.0053(10) -0.0037(11)
C41 0.0139(13) 0.0240(13) 0.0192(12) 0.0025(11) 0.0057(10) -0.0021(11)
C21 0.0141(13) 0.0277(14) 0.0198(12) 0.0005(11) 0.0052(10) 0.0038(12)
C11 0.0138(13) 0.0205(13) 0.0221(13) 0.0012(11) 0.0053(10) -0.0006(11)
C42 0.0168(14) 0.0236(14) 0.0285(14) 0.0049(12) 0.0043(11) -0.0007(12)
C39 0.0127(13) 0.0205(13) 0.0216(12) 0.0015(11) 0.0057(10) 0.0025(11)
C38 0.0177(14) 0.0257(14) 0.0212(13) -0.0008(11) 0.0044(10) -0.0021(12)
C22 0.0176(14) 0.0282(15) 0.0280(14) -0.0028(12) 0.0049(11) 0.0039(12)
C3 0.0194(14) 0.0248(14) 0.0227(13) -0.0002(11) 0.0084(11) 0.0036(12)
C14 0.0218(15) 0.0273(15) 0.0272(14) 0.0034(12) 0.0046(11) 0.0093(13)
C34 0.0171(14) 0.0199(13) 0.0372(15) -0.0018(12) 0.0100(12) -0.0007(12)
C9 0.0189(14) 0.0275(14) 0.0218(13) 0.0009(11) 0.0053(11) 0.0006(12)
C46 0.0191(14) 0.0311(15) 0.0248(13) -0.0026(12) 0.0078(11) -0.0056(12)
C7 0.0178(14) 0.0184(13) 0.0382(16) 0.0025(12) 0.0124(12) 0.0012(11)
C40 0.0156(14) 0.0191(13) 0.0286(14) 0.0045(11) 0.0053(11) 0.0021(11)
C49 0.0170(14) 0.0297(15) 0.0205(13) -0.0008(12) 0.0024(10) -0.0072(12)
C32 0.0207(14) 0.0280(14) 0.0205(13) -0.0013(11) 0.0055(11) -0.0014(12)
C26 0.0197(14) 0.0361(16) 0.0259(14) 0.0046(13) 0.0081(11) 0.0080(13)
C27 0.0255(15) 0.0207(14) 0.0391(16) -0.0055(13) 0.0055(13) -0.0011(12)
C50 0.0218(15) 0.0319(15) 0.0269(14) -0.0045(13) 0.0059(11) -0.0075(13)
C55 0.0325(17) 0.0250(15) 0.0372(16) -0.0056(13) 0.0087(13) -0.0031(14)
C19 0.0398(18) 0.0203(14) 0.0361(16) 0.0051(13) 0.0080(14) 0.0013(14)
C37 0.0322(17) 0.0423(17) 0.0193(13) -0.0029(13) 0.0071(12) -0.0089(15)
C12 0.0167(14) 0.0208(13) 0.0296(14) -0.0018(12) 0.0070(11) -0.0002(11)
C47 0.0258(15) 0.0212(14) 0.0359(15) 0.0035(12) 0.0044(12) 0.0039(12)
C33 0.0197(15) 0.0258(14) 0.0284(14) -0.0099(12) 0.0062(11) -0.0046(12)
C8 0.0171(14) 0.0252(14) 0.0305(14) 0.0092(12) 0.0053(11) 0.0041(12)
C48 0.0372(18) 0.0316(16) 0.0296(15) -0.0082(13) 0.0132(13) -0.0012(14)
C13 0.0167(14) 0.0297(15) 0.0207(13) -0.0015(12) 0.0032(11) 0.0059(12)
C35 0.0326(17) 0.0296(15) 0.0311(15) 0.0073(13) 0.0090(13) -0.0063(14)
C54 0.0228(15) 0.0383(17) 0.0265(14) 0.0042(13) 0.0028(12) -0.0005(14)
C36 0.0405(19) 0.0479(19) 0.0221(14) 0.0083(14) 0.0074(13) -0.0097(16)
C6 0.0337(18) 0.0288(16) 0.0374(16) -0.0081(13) 0.0122(13) 0.0071(14)
C28 0.0388(18) 0.0333(16) 0.0339(16) 0.0129(14) 0.0163(14) 0.0064(15)
C4 0.0353(18) 0.0433(18) 0.0246(14) 0.0035(14) 0.0067(13) 0.0140(15)
C18 0.0223(15) 0.0384(17) 0.0296(15) -0.0079(14) 0.0031(12) 0.0007(14)
C43 0.0251(16) 0.0331(16) 0.0362(16) 0.0121(14) 0.0009(13) 0.0007(14)
C51 0.0420(19) 0.0412(18) 0.0352(17) -0.0151(15) 0.0113(14) -0.0140(16)
C56 0.040(2) 0.0395(18) 0.0389(17) 0.0093(15) -0.0031(15) 0.0139(16)
C25 0.0246(16) 0.059(2) 0.0234(14) 0.0086(15) 0.0041(12) 0.0077(16)
C23 0.0266(16) 0.0431(18) 0.0335(16) -0.0143(15) 0.0011(13) -0.0050(15)
C15 0.0414(19) 0.0385(18) 0.0327(16) 0.0121(14) 0.0101(14) 0.0137(16)
C45 0.0261(16) 0.050(2) 0.0228(14) -0.0049(14) 0.0054(12) -0.0071(15)
C20 0.043(2) 0.050(2) 0.0402(18) -0.0206(16) 0.0015(15) -0.0207(17)
C5 0.044(2) 0.051(2) 0.0248(15) -0.0088(15) 0.0065(13) 0.0132(17)
C44 0.0298(17) 0.054(2) 0.0247(15) 0.0123(15) -0.0028(13) -0.0043(16)
C53 0.039(2) 0.059(2) 0.0272(15) 0.0101(16) -0.0041(14) -0.0034(18)
C17 0.0370(19) 0.060(2) 0.0248(15) -0.0136(16) -0.0045(13) 0.0057(18)
C24 0.0300(18) 0.074(3) 0.0233(15) -0.0099(17) 0.0010(13) -0.0005(18)
C16 0.050(2) 0.063(2) 0.0187(14) 0.0020(15) 0.0011(14) 0.0200(19)
C52 0.051(2) 0.067(3) 0.0217(15) -0.0064(16) -0.0007(15) -0.013(2)

loop_
_atom_type_symbol
_atom_type_description
_atom_type_scat_dispersion_real
_atom_type_scat_dispersion_imag
_atom_type_scat_source
C C 0.0033 0.0016 'International Tables Vol C Tables 4.2.6.8 and 6.1.1.4'
H H 0.0000 0.0000 'International Tables Vol C Tables 4.2.6.8 and 6.1.1.4'
Cl Cl 0.1484 0.1585 'International Tables Vol C Tables 4.2.6.8 and 6.1.1.4'
N N 0.0061 0.0033 'International Tables Vol C Tables 4.2.6.8 and 6.1.1.4'
O O 0.0106 0.0060 'International Tables Vol C Tables 4.2.6.8 and 6.1.1.4'
Pd Pd -0.9988 1.0072 'International Tables Vol C Tables 4.2.6.8 and 6.1.1.4'

loop_
_geom_angle_atom_site_label_1
_geom_angle_atom_site_label_2
_geom_angle_atom_site_label_3
_geom_angle
Cl2 Pd1 Cl1 92.41(2)
N2 Pd1 Cl2 91.25(6)
N2 Pd1 Cl1 173.07(6)
N1 Pd1 Cl2 170.20(6)
N1 Pd1 Cl1 92.89(6)
N1 Pd1 N2 82.67(8)
Cl4 Pd2 Cl3 92.26(2)
N3 Pd2 Cl4 173.46(6)
N3 Pd2 Cl3 91.72(5)
N4 Pd2 Cl4 93.27(6)
N4 Pd2 Cl3 170.40(6)
N4 Pd2 N3 82.10(8)
Pd1 N2 H2 103.2
C2 N2 Pd1 112.49(14)
C2 N2 H2 103.2
C21 N2 Pd1 121.03(15)
C21 N2 H2 103.2
C21 N2 C2 111.18(19)
Pd2 N3 H3 103.7
C29 N3 Pd2 112.59(14)
C29 N3 H3 103.7
C41 N3 Pd2 119.39(15)
C41 N3 H3 103.7
C41 N3 C29 111.64(18)
Pd2 N4 H4A 102.3
C30 N4 Pd2 111.86(14)
C30 N4 H4A 102.3
C49 N4 Pd2 122.66(15)
C49 N4 H4A 102.3
C49 N4 C30 112.07(19)
Pd1 N1 H1 102.6
C1 N1 Pd1 112.12(14)
C1 N1 H1 102.6
C13 N1 Pd1 123.11(16)
C13 N1 H1 102.6
C13 N1 C1 110.80(19)
H2B O2 H2C 91.6
H1B O1 H1C 109.5
C39 C31 C29 108.2(2)
C32 C31 C29 132.6(2)
C32 C31 C39 119.1(2)
N3 C29 C31 114.00(19)
N3 C29 H29 108.2
N3 C29 C30 113.03(19)
C31 C29 H29 108.2
C31 C29 C30 104.83(19)
C30 C29 H29 108.2
C11 C10 C2 108.4(2)
C9 C10 C2 132.0(2)
C9 C10 C11 119.5(2)
N2 C2 C10 113.0(2)
N2 C2 H2A 108.5
N2 C2 C1 113.29(19)
C10 C2 H2A 108.5
C10 C2 C1 104.73(19)
C1 C2 H2A 108.5
N1 C1 C2 112.09(19)
N1 C1 H1A 109.4
C2 C1 H1A 109.4
C3 C1 N1 111.5(2)
C3 C1 C2 104.96(19)
C3 C1 H1A 109.4
N4 C30 C29 111.53(19)
N4 C30 H30 109.9
N4 C30 C38 110.5(2)
C29 C30 H30 109.9
C38 C30 C29 104.88(19)
C38 C30 H30 109.9
C42 C41 N3 119.3(2)
C46 C41 N3 118.9(2)
C46 C41 C42 121.8(2)
C22 C21 N2 119.4(2)
C22 C21 C26 121.8(2)
C26 C21 N2 118.8(2)
C10 C11 C3 113.3(2)
C10 C11 C12 123.2(2)
C3 C11 C12 123.4(2)
C41 C42 C47 123.2(2)
C43 C42 C41 117.6(2)
C43 C42 C47 119.2(2)
C31 C39 C38 113.2(2)
C31 C39 C40 123.5(2)
C38 C39 C40 123.1(2)
C39 C38 C30 108.1(2)
C37 C38 C30 132.7(2)
C37 C38 C39 119.2(2)
C21 C22 C27 123.6(2)
C21 C22 C23 117.4(3)
C23 C22 C27 118.9(3)
C11 C3 C1 108.4(2)
C4 C3 C1 132.7(2)
C4 C3 C11 119.0(2)
C13 C14 C19 123.6(2)
C15 C14 C19 119.0(3)
C15 C14 C13 117.3(3)
C40 C34 H34 120.2
C33 C34 H34 120.2
C33 C34 C40 119.6(2)
C10 C9 H9 120.9
C10 C9 C8 118.2(2)
C8 C9 H9 120.9
C41 C46 C48 122.4(2)
C45 C46 C41 117.7(3)
C45 C46 C48 119.9(2)
C12 C7 H7 120.1
C8 C7 H7 120.1
C8 C7 C12 119.9(2)
C39 C40 C34 116.4(2)
C39 C40 C35 116.5(2)
C34 C40 C35 127.0(2)
C50 C49 N4 120.3(2)
C50 C49 C54 122.4(2)
C54 C49 N4 117.3(2)
C31 C32 H32 120.8
C31 C32 C33 118.5(2)
C33 C32 H32 120.8
C21 C26 C28 121.8(2)
C25 C26 C21 118.0(3)
C25 C26 C28 120.2(3)
C22 C27 H27A 109.5
C22 C27 H27B 109.5
C22 C27 H27C 109.5
H27A C27 H27B 109.5
H27A C27 H27C 109.5
H27B C27 H27C 109.5
C49 C50 C55 124.1(2)
C49 C50 C51 116.9(3)
C51 C50 C55 119.0(3)
C50 C55 H55A 109.5
C50 C55 H55B 109.5
C50 C55 H55C 109.5
H55A C55 H55B 109.5
H55A C55 H55C 109.5
H55B C55 H55C 109.5
C14 C19 H19A 109.5
C14 C19 H19B 109.5
C14 C19 H19C 109.5
H19A C19 H19B 109.5
H19A C19 H19C 109.5
H19B C19 H19C 109.5
C38 C37 H37 120.7
C38 C37 C36 118.6(3)
C36 C37 H37 120.7
C11 C12 C7 116.4(2)
C11 C12 C6 116.1(2)
C7 C12 C6 127.4(3)
C42 C47 H47A 109.5
C42 C47 H47B 109.5
C42 C47 H47C 109.5
H47A C47 H47B 109.5
H47A C47 H47C 109.5
H47B C47 H47C 109.5
C34 C33 C32 122.7(2)
C34 C33 H33 118.6
C32 C33 H33 118.6
C9 C8 H8 118.6
C7 C8 C9 122.7(2)
C7 C8 H8 118.6
C46 C48 H48A 109.5
C46 C48 H48B 109.5
C46 C48 H48C 109.5
H48A C48 H48B 109.5
H48A C48 H48C 109.5
H48B C48 H48C 109.5
C14 C13 N1 120.1(2)
C14 C13 C18 122.0(2)
C18 C13 N1 117.8(2)
C40 C35 H35 119.9
C36 C35 C40 120.1(3)
C36 C35 H35 119.9
C49 C54 C56 122.1(2)
C53 C54 C49 118.2(3)
C53 C54 C56 119.7(3)
C37 C36 H36 118.8
C35 C36 C37 122.4(3)
C35 C36 H36 118.8
C12 C6 H6 119.9
C5 C6 C12 120.2(3)
C5 C6 H6 119.9
C26 C28 H28A 109.5
C26 C28 H28B 109.5
C26 C28 H28C 109.5
H28A C28 H28B 109.5
H28A C28 H28C 109.5
H28B C28 H28C 109.5
C3 C4 H4 120.6
C3 C4 C5 118.8(3)
C5 C4 H4 120.6
C13 C18 C20 121.7(3)
C17 C18 C13 117.6(3)
C17 C18 C20 120.7(3)
C42 C43 H43 119.4
C44 C43 C42 121.1(3)
C44 C43 H43 119.4
C50 C51 H51 119.1
C52 C51 C50 121.8(3)
C52 C51 H51 119.1
C54 C56 H56A 109.5
C54 C56 H56B 109.5
C54 C56 H56C 109.5
H56A C56 H56B 109.5
H56A C56 H56C 109.5
H56B C56 H56C 109.5
C26 C25 H25 119.4
C24 C25 C26 121.2(3)
C24 C25 H25 119.4
C22 C23 H23 119.3
C24 C23 C22 121.3(3)
C24 C23 H23 119.3
C14 C15 H15 119.0
C16 C15 C14 121.9(3)
C16 C15 H15 119.0
C46 C45 H45 119.2
C44 C45 C46 121.7(3)
C44 C45 H45 119.2
C18 C20 H20A 109.5
C18 C20 H20B 109.5
C18 C20 H20C 109.5
H20A C20 H20B 109.5
H20A C20 H20C 109.5
H20B C20 H20C 109.5
C6 C5 C4 122.4(3)
C6 C5 H5 118.8
C4 C5 H5 118.8
C43 C44 H44 120.0
C45 C44 C43 120.0(3)
C45 C44 H44 120.0
C54 C53 H53 119.7
C52 C53 C54 120.7(3)
C52 C53 H53 119.7
C18 C17 H17 119.4
C16 C17 C18 121.3(3)
C16 C17 H17 119.4
C25 C24 C23 120.1(3)
C25 C24 H24 120.0
C23 C24 H24 120.0
C15 C16 C17 119.7(3)
C15 C16 H16 120.1
C17 C16 H16 120.1
C51 C52 C53 119.9(3)
C51 C52 H52 120.0
C53 C52 H52 120.0

loop_
_geom_bond_atom_site_label_1
_geom_bond_atom_site_label_2
_geom_bond_distance
Pd1 Cl2 2.2946(7)
Pd1 Cl1 2.3033(7)
Pd1 N2 2.0743(19)
Pd1 N1 2.068(2)
Pd2 Cl4 2.2980(7)
Pd2 Cl3 2.2999(7)
Pd2 N3 2.080(2)
Pd2 N4 2.066(2)
N2 H2 1.0000
N2 C2 1.510(3)
N2 C21 1.464(3)
N3 H3 1.0000
N3 C29 1.516(3)
N3 C41 1.462(3)
N4 H4A 1.0000
N4 C30 1.506(3)
N4 C49 1.463(3)
N1 H1 1.0000
N1 C1 1.515(3)
N1 C13 1.466(3)
O2 H2B 0.8382
O2 H2C 0.8429
O1 H1B 0.8628
O1 H1C 0.8769
C31 C29 1.522(3)
C31 C39 1.403(3)
C31 C32 1.369(3)
C29 H29 1.0000
C29 C30 1.558(3)
C10 C2 1.519(3)
C10 C11 1.400(3)
C10 C9 1.367(3)
C2 H2A 1.0000
C2 C1 1.565(3)
C1 H1A 1.0000
C1 C3 1.513(3)
C30 H30 1.0000
C30 C38 1.516(3)
C41 C42 1.399(4)
C41 C46 1.399(3)
C21 C22 1.398(4)
C21 C26 1.400(4)
C11 C3 1.406(3)
C11 C12 1.406(3)
C42 C47 1.502(4)
C42 C43 1.398(4)
C39 C38 1.407(3)
C39 C40 1.409(3)
C38 C37 1.371(3)
C22 C27 1.501(4)
C22 C23 1.399(4)
C3 C4 1.368(4)
C14 C19 1.498(4)
C14 C13 1.398(4)
C14 C15 1.398(4)
C34 H34 0.9500
C34 C40 1.414(4)
C34 C33 1.382(4)
C9 H9 0.9500
C9 C8 1.416(4)
C46 C48 1.501(4)
C46 C45 1.391(4)
C7 H7 0.9500
C7 C12 1.415(4)
C7 C8 1.372(4)
C40 C35 1.420(4)
C49 C50 1.394(4)
C49 C54 1.399(4)
C32 H32 0.9500
C32 C33 1.415(4)
C26 C28 1.503(4)
C26 C25 1.393(4)
C27 H27A 0.9800
C27 H27B 0.9800
C27 H27C 0.9800
C50 C55 1.504(4)
C50 C51 1.396(4)
C55 H55A 0.9800
C55 H55B 0.9800
C55 H55C 0.9800
C19 H19A 0.9800
C19 H19B 0.9800
C19 H19C 0.9800
C37 H37 0.9500
C37 C36 1.423(4)
C12 C6 1.420(4)
C47 H47A 0.9800
C47 H47B 0.9800
C47 H47C 0.9800
C33 H33 0.9500
C8 H8 0.9500
C48 H48A 0.9800
C48 H48B 0.9800
C48 H48C 0.9800
C13 C18 1.401(4)
C35 H35 0.9500
C35 C36 1.371(4)
C54 C56 1.505(4)
C54 C53 1.386(4)
C36 H36 0.9500
C6 H6 0.9500
C6 C5 1.369(4)
C28 H28A 0.9800
C28 H28B 0.9800
C28 H28C 0.9800
C4 H4 0.9500
C4 C5 1.417(4)
C18 C20 1.503(4)
C18 C17 1.398(4)
C43 H43 0.9500
C43 C44 1.380(4)
C51 H51 0.9500
C51 C52 1.375(5)
C56 H56A 0.9800
C56 H56B 0.9800
C56 H56C 0.9800
C25 H25 0.9500
C25 C24 1.368(5)
C23 H23 0.9500
C23 C24 1.379(4)
C15 H15 0.9500
C15 C16 1.368(4)
C45 H45 0.9500
C45 C44 1.365(4)
C20 H20A 0.9800
C20 H20B 0.9800
C20 H20C 0.9800
C5 H5 0.9500
C44 H44 0.9500
C53 H53 0.9500
C53 C52 1.382(5)
C17 H17 0.9500
C17 C16 1.380(5)
C24 H24 0.9500
C16 H16 0.9500
C52 H52 0.9500

loop_
_geom_torsion_atom_site_label_1
_geom_torsion_atom_site_label_2
_geom_torsion_atom_site_label_3
_geom_torsion_atom_site_label_4
_geom_torsion
Pd1 N2 C2 C10 132.80(17)
Pd1 N2 C2 C1 13.9(2)
Pd1 N2 C21 C22 66.8(3)
Pd1 N2 C21 C26 -114.1(2)
Pd1 N1 C1 C2 -23.4(2)
Pd1 N1 C1 C3 -140.70(17)
Pd1 N1 C13 C14 -71.8(3)
Pd1 N1 C13 C18 108.8(2)
Pd2 N3 C29 C31 128.48(17)
Pd2 N3 C29 C30 8.9(2)
Pd2 N3 C41 C42 65.4(3)
Pd2 N3 C41 C46 -114.0(2)
Pd2 N4 C30 C29 -29.5(2)
Pd2 N4 C30 C38 -145.73(16)
Pd2 N4 C49 C50 -71.5(3)
Pd2 N4 C49 C54 109.1(2)
N2 C2 C1 N1 6.1(3)
N2 C2 C1 C3 127.2(2)
N2 C21 C22 C27 -7.9(4)
N2 C21 C22 C23 174.9(2)
N2 C21 C26 C28 8.1(4)
N2 C21 C26 C25 -174.2(2)
N3 C29 C30 N4 13.2(3)
N3 C29 C30 C38 132.8(2)
N3 C41 C42 C47 -6.4(4)
N3 C41 C42 C43 177.2(2)
N3 C41 C46 C48 6.7(4)
N3 C41 C46 C45 -176.5(2)
N4 C30 C38 C39 111.5(2)
N4 C30 C38 C37 -67.4(4)
N4 C49 C50 C55 5.4(4)
N4 C49 C50 C51 -177.2(2)
N4 C49 C54 C56 -1.4(4)
N4 C49 C54 C53 178.2(2)
N1 C1 C3 C11 117.3(2)
N1 C1 C3 C4 -63.8(4)
N1 C13 C18 C20 -4.1(4)
N1 C13 C18 C17 176.0(2)
C31 C29 C30 N4 -111.6(2)
C31 C29 C30 C38 8.1(3)
C31 C39 C38 C30 6.3(3)
C31 C39 C38 C37 -174.7(2)
C31 C39 C40 C34 -1.7(4)
C31 C39 C40 C35 176.3(2)
C31 C32 C33 C34 -2.5(4)
C29 N3 C41 C42 -68.8(3)
C29 N3 C41 C46 111.7(2)
C29 C31 C39 C38 -0.8(3)
C29 C31 C39 C40 -177.7(2)
C29 C31 C32 C33 178.5(2)
C29 C30 C38 C39 -8.8(3)
C29 C30 C38 C37 172.3(3)
C10 C2 C1 N1 -117.5(2)
C10 C2 C1 C3 3.7(3)
C10 C11 C3 C1 3.4(3)
C10 C11 C3 C4 -175.8(2)
C10 C11 C12 C7 -1.3(4)
C10 C11 C12 C6 177.4(2)
C10 C9 C8 C7 -2.2(4)
C2 N2 C21 C22 -68.6(3)
C2 N2 C21 C26 110.5(2)
C2 C10 C11 C3 -0.9(3)
C2 C10 C11 C12 -179.1(2)
C2 C10 C9 C8 180.0(2)
C2 C1 C3 C11 -4.3(3)
C2 C1 C3 C4 174.7(3)
C1 N1 C13 C14 64.9(3)
C1 N1 C13 C18 -114.4(3)
C1 C3 C4 C5 178.5(3)
C30 N4 C49 C50 66.0(3)
C30 N4 C49 C54 -113.4(3)
C30 C38 C37 C36 176.3(3)
C41 N3 C29 C31 -94.1(2)
C41 N3 C29 C30 146.4(2)
C41 C42 C43 C44 0.6(4)
C41 C46 C45 C44 -2.0(4)
C21 N2 C2 C10 -87.9(2)
C21 N2 C2 C1 153.2(2)
C21 C22 C23 C24 0.7(4)
C21 C26 C25 C24 -2.2(4)
C11 C10 C2 N2 -125.6(2)
C11 C10 C2 C1 -1.9(3)
C11 C10 C9 C8 3.5(4)
C11 C3 C4 C5 -2.6(4)
C11 C12 C6 C5 -0.9(4)
C42 C41 C46 C48 -172.7(3)
C42 C41 C46 C45 4.0(4)
C42 C43 C44 C45 1.3(4)
C39 C31 C29 N3 -128.9(2)
C39 C31 C29 C30 -4.8(3)
C39 C31 C32 C33 3.9(4)
C39 C38 C37 C36 -2.5(4)
C39 C40 C35 C36 -1.3(4)
C38 C39 C40 C34 -178.3(2)
C38 C39 C40 C35 -0.3(4)
C38 C37 C36 C35 0.9(5)
C22 C21 C26 C28 -172.8(3)
C22 C21 C26 C25 4.9(4)
C22 C23 C24 C25 1.9(5)
C3 C11 C12 C7 -179.3(2)
C3 C11 C12 C6 -0.6(4)
C3 C4 C5 C6 1.2(5)
C14 C13 C18 C20 176.5(3)
C14 C13 C18 C17 -3.3(4)
C14 C15 C16 C17 -1.5(5)
C34 C40 C35 C36 176.4(3)
C9 C10 C2 N2 57.7(4)
C9 C10 C2 C1 -178.6(3)
C9 C10 C11 C3 176.3(2)
C9 C10 C11 C12 -1.9(4)
C46 C41 C42 C47 173.0(2)
C46 C41 C42 C43 -3.4(4)
C46 C45 C44 C43 -0.6(5)
C7 C12 C6 C5 177.6(3)
C40 C39 C38 C30 -176.8(2)
C40 C39 C38 C37 2.3(4)
C40 C34 C33 C32 -1.2(4)
C40 C35 C36 C37 1.1(5)
C49 N4 C30 C29 -171.7(2)
C49 N4 C30 C38 72.1(3)
C49 C50 C51 C52 -1.4(4)
C49 C54 C53 C52 -0.8(5)
C32 C31 C29 N3 56.1(4)
C32 C31 C29 C30 -179.8(3)
C32 C31 C39 C38 175.0(2)
C32 C31 C39 C40 -1.9(4)
C26 C21 C22 C27 173.0(2)
C26 C21 C22 C23 -4.1(4)
C26 C25 C24 C23 -1.2(5)
C27 C22 C23 C24 -176.6(3)
C50 C49 C54 C56 179.2(3)
C50 C49 C54 C53 -1.1(4)
C50 C51 C52 C53 -0.4(5)
C55 C50 C51 C52 176.2(3)
C19 C14 C13 N1 8.6(4)
C19 C14 C13 C18 -172.1(3)
C19 C14 C15 C16 174.7(3)
C12 C11 C3 C1 -178.4(2)
C12 C11 C3 C4 2.4(4)
C12 C7 C8 C9 -1.0(4)
C12 C6 C5 C4 0.6(5)
C47 C42 C43 C44 -175.9(3)
C33 C34 C40 C39 3.1(4)
C33 C34 C40 C35 -174.6(3)
C8 C7 C12 C11 2.6(4)
C8 C7 C12 C6 -175.9(3)
C48 C46 C45 C44 174.8(3)
C13 N1 C1 C2 -165.1(2)
C13 N1 C1 C3 77.6(2)
C13 C14 C15 C16 -2.0(4)
C13 C18 C17 C16 -0.3(5)
C54 C49 C50 C55 -175.2(3)
C54 C49 C50 C51 2.2(4)
C54 C53 C52 C51 1.5(5)
C28 C26 C25 C24 175.6(3)
C18 C17 C16 C15 2.7(5)
C56 C54 C53 C52 178.9(3)
C15 C14 C13 N1 -174.8(2)
C15 C14 C13 C18 4.5(4)
C20 C18 C17 C16 179.8(3)
